data_2105402
loop_
_publ_author_name
'Perloff, A.'
'Hyman, A.'

_publ_section_title
;
 The crystal structure of bismuth (2/1) borate, (Bi2 O3 B2 O3)2
;
_journal_name_full 'Acta Crystallographica B (24,1968-38,1982)'
_journal_page_first 2007
_journal_page_last 2011
_journal_paper_doi 10.1107/S0567740872005436
_journal_volume 28
_journal_year 1972
_chemical_formula_sum 'B2 Bi4 O9'
_chemical_name_systematic 'Bi4 B2 O9'
_space_group_IT_number 14
_symmetry_space_group_name_Hall '-P 2ybc'
_symmetry_space_group_name_H-M 'P 1 21/c 1'
_cell_angle_alpha 90
_cell_angle_beta 91.04
_cell_angle_gamma 90
_cell_formula_units_Z 4
_cell_length_a 11.107
_cell_length_b 6.627
_cell_length_c 11.044
_cell_volume 812.772
_citation_journal_id_ASTM ACBCAR
_cod_data_source_file boron_25.cif
_cod_data_source_block B2Bi4O9
_cod_original_cell_volume 812.7717
_cod_database_code 2105402

loop_
_symmetry_equiv_pos_as_xyz
x,y,z
-x,y+1/2,-z+1/2
-x,-y,-z
x,-y-1/2,z-1/2

loop_
_atom_site_label
_atom_site_type_symbol
_atom_site_fract_x
_atom_site_fract_y
_atom_site_fract_z
_atom_site_occupancy
_atom_site_U_iso_or_equiv
O6 O-2 0.6788 0.2291 0.3674 1 0.0
O3 O-2 0.8642 0.1565 0.2818 1 0.0
O1 O-2 0.4976 0.1053 0.1058 1 0.0
O9 O-2 0.7108 0.3139 0.1593 1 0.0
Bi1 Bi+3 0.99203 0.48234 0.34689 1 0.0
O8 O-2 0.34 0.3205 0.2803 1 0.0
B2 B+3 0.2288 0.258 0.2524 1 0.0
Bi2 Bi+3 0.80532 0.04765 0.49151 1 0.0
O4 O-2 0.9203 0.1528 0.0125 1 0.0
B1 B+3 0.7514 0.2352 0.2668 1 0.0
O7 O-2 0.147 0.2461 0.3535 1 0.0
Bi4 Bi+3 0.34298 0.43779 0.48132 1 0.0
O5 O-2 0.1888 0.2092 0.1403 1 0.0
Bi3 Bi+3 0.50217 0.42316 0.15923 1 0.0
O2 O-2 0.3806 0.1055 0.498 1 0.0
